data_7204145
loop_
_publ_author_name
'Naito, T.'
'Inabe, T.'
'Kobayashi, H.'
'Kobayashi, A.'

_publ_section_title
;
 A new molecular metal based on Pd(dmit)2: synthesis, structure and
 electrical properties of (C7H13NH)[Pd(dmit)2]2 (dmit2-- =
 2-thioxo-1,3-dithiole-4,5-dithiolate)
;
_journal_issue 9
_journal_name_full 'Journal of Materials Chemistry'
_journal_page_first 2199
_journal_paper_doi 10.1039/b102260c
_journal_volume 11
_journal_year 2001
_chemical_formula_moiety '(C7 H14 N), 2(C6 Pd S10)'
_chemical_formula_sum 'C19 H14 N Pd2 S20'
_chemical_formula_weight 1110.31
_chemical_name_systematic
; 
Quinuclidinium bis(1,3-dithiol-2-thione-4,5-dithiolato)palladium at 298K
;
_space_group_IT_number 15
_symmetry_cell_setting monoclinic
_symmetry_space_group_name_Hall '-C 2yc'
_symmetry_space_group_name_H-M 'C 1 2/c 1'
_atom_sites_solution_hydrogens geom
_atom_sites_solution_primary direct
_atom_sites_solution_secondary difmap
_audit_creation_method SHELXL-97
_cell_angle_alpha 90.00
_cell_angle_beta 90.020(10)
_cell_angle_gamma 90.00
_cell_formula_units_Z 4
_cell_length_a 14.603(3)
_cell_length_b 6.3722(11)
_cell_length_c 36.335(6)
_cell_measurement_reflns_used 26
_cell_measurement_temperature 298(2)
_cell_measurement_theta_max 17.33
_cell_measurement_theta_min 15.37
_cell_volume 3381.1(11)
_computing_cell_refinement 'MXC System'
_computing_data_collection 'MXC System'
_computing_data_reduction 'MXC System (Mac Science, Japan)'
_computing_molecular_graphics teXsan
_computing_publication_material SHELXL-97
_computing_structure_refinement 'SHELXL-97 (Sheldrick, 1997)'
_computing_structure_solution 'SHELXS-86 (Sheldrick, 1990)'
_diffrn_ambient_temperature 298(2)
_diffrn_measured_fraction_theta_full 0.408
_diffrn_measured_fraction_theta_max 0.408
_diffrn_measurement_device_type 'Mac Science MXC 18'
_diffrn_measurement_method \w-2\q
_diffrn_radiation_monochromator graphite
_diffrn_radiation_source 'rotating anode'
_diffrn_radiation_type MoK\a
_diffrn_radiation_wavelength 0.71073
_diffrn_reflns_av_R_equivalents 0.0187
_diffrn_reflns_av_sigmaI/netI 0.0353
_diffrn_reflns_limit_h_max 0
_diffrn_reflns_limit_h_min -17
_diffrn_reflns_limit_k_max 7
_diffrn_reflns_limit_k_min -1
_diffrn_reflns_limit_l_max 42
_diffrn_reflns_limit_l_min -42
_diffrn_reflns_number 2876
_diffrn_reflns_theta_full 25.00
_diffrn_reflns_theta_max 25.00
_diffrn_reflns_theta_min 2.24
_diffrn_standards_decay_% 0
_diffrn_standards_interval_count 100
_diffrn_standards_number 3
_exptl_absorpt_coefficient_mu 2.320
_exptl_absorpt_correction_T_max 1.000
_exptl_absorpt_correction_T_min 0.735
_exptl_absorpt_correction_type psi-scan
_exptl_absorpt_process_details
; 
North, Phillips and Mathews, 1968
;
_exptl_crystal_colour black
_exptl_crystal_density_diffrn 2.181
_exptl_crystal_density_method 'not measured'
_exptl_crystal_description 'irregular plate'
_exptl_crystal_F_000 2188
_exptl_crystal_size_max 0.70
_exptl_crystal_size_mid 0.10
_exptl_crystal_size_min 0.05
_refine_diff_density_max 1.265
_refine_diff_density_min -1.477
_refine_diff_density_rms 0.299
_refine_ls_extinction_method none
_refine_ls_goodness_of_fit_ref 1.253
_refine_ls_hydrogen_treatment constr
_refine_ls_matrix_type full
_refine_ls_number_parameters 226
_refine_ls_number_reflns 2673
_refine_ls_number_restraints 0
_refine_ls_restrained_S_all 1.253
_refine_ls_R_factor_all 0.0834
_refine_ls_R_factor_gt 0.0766
_refine_ls_shift/su_max 0.000
_refine_ls_shift/su_mean 0.000
_refine_ls_structure_factor_coef Fsqd
_refine_ls_weighting_details 'calc w=1/[\s^2^(Fo^2^)+(0.0369P)^2^+434.6241P] where P=(Fo^2^+2Fc^2^)/3'
_refine_ls_weighting_scheme calc
_refine_ls_wR_factor_gt 0.2465
_refine_ls_wR_factor_ref 0.2506
_reflns_number_gt 2414
_reflns_number_total 2673
_reflns_threshold_expression >2sigma(I)
_cod_data_source_file b102260c.txt
_cod_data_source_block matrt
_cod_original_sg_symbol_H-M 'C 2/c'
_cod_database_code 7204145

loop_
_symmetry_equiv_pos_as_xyz
'x, y, z'
'-x, y, -z+1/2'
'x+1/2, y+1/2, z'
'-x+1/2, y+1/2, -z+1/2'
'-x, -y, -z'
'x, -y, z-1/2'
'-x+1/2, -y+1/2, -z'
'x+1/2, -y+1/2, z-1/2'

loop_
_atom_site_label
_atom_site_type_symbol
_atom_site_fract_x
_atom_site_fract_y
_atom_site_fract_z
_atom_site_U_iso_or_equiv
_atom_site_adp_type
_atom_site_occupancy
_atom_site_calc_flag
_atom_site_refinement_flags
_atom_site_disorder_assembly
_atom_site_disorder_group
Pd1 Pd 0.65700(9) 0.3170(2) -0.01824(4) 0.0267(4) Uani 1 d . . .
S1 S 0.4598(4) 0.6155(11) 0.15561(15) 0.0507(15) Uani 1 d . . .
S2 S 0.4968(3) 0.2995(9) 0.09775(14) 0.0372(12) Uani 1 d . . .
S3 S 0.5608(4) 0.7252(8) 0.08728(14) 0.0387(12) Uani 1 d . . .
S4 S 0.5747(3) 0.1498(8) 0.02673(15) 0.0362(11) Uani 1 d . . .
S5 S 0.6493(3) 0.6253(7) 0.01515(14) 0.0332(11) Uani 1 d . . .
C1 C 0.5044(11) 0.552(3) 0.1155(5) 0.034(4) Uani 1 d . . .
C2 C 0.5567(11) 0.347(3) 0.0569(4) 0.026(4) Uani 1 d . . .
C3 C 0.5882(12) 0.546(3) 0.0528(5) 0.031(4) Uani 1 d . . .
S6 S 0.6539(3) 0.0095(7) -0.05128(13) 0.0318(11) Uani 1 d . . .
S7 S 0.7314(3) 0.4826(8) -0.06625(14) 0.0336(11) Uani 1 d . . .
S8 S 0.7142(4) -0.0904(8) -0.12798(14) 0.0383(12) Uani 1 d . . .
S9 S 0.7842(4) 0.3256(9) -0.14162(14) 0.0406(12) Uani 1 d . . .
S10 S 0.7991(5) -0.0012(12) -0.20010(17) 0.0620(18) Uani 1 d . . .
C4 C 0.7038(12) 0.087(3) -0.0913(5) 0.033(4) Uani 1 d . . .
C5 C 0.7367(12) 0.283(3) -0.0984(5) 0.031(4) Uani 1 d . . .
C6 C 0.7675(13) 0.072(4) -0.1596(6) 0.040(5) Uani 1 d . . .
C7 C 0.937(5) 0.644(13) 0.2200(19) 0.08(2) Uani 0.50 d P A -1
H7A H 0.9010 0.7692 0.2242 0.096 Uiso 0.50 calc PR A -1
H7B H 0.9294 0.6026 0.1945 0.096 Uiso 0.50 calc PR A -1
C8 C 0.905(4) 0.477(10) 0.2438(16) 0.067(16) Uani 0.50 d P A -1
H8A H 0.8880 0.3566 0.2289 0.081 Uiso 0.50 calc PR A -1
H8B H 0.8509 0.5238 0.2569 0.081 Uiso 0.50 calc PR A -1
C9 C 0.978(3) 0.411(7) 0.2716(13) 0.050(11) Uani 0.25 d P A -1
H9 H 0.9538 0.3046 0.2883 0.060 Uiso 0.50 calc PR A -1
N9 N 0.978(3) 0.411(7) 0.2716(13) 0.050(11) Uani 0.25 d P B -1
C10 C 1.060(4) 0.323(9) 0.2499(18) 0.070(17) Uani 0.50 d P A -1
H10A H 1.0411 0.2007 0.2358 0.084 Uiso 0.50 calc PR A -1
H10B H 1.1086 0.2824 0.2665 0.084 Uiso 0.50 calc PR A -1
C11 C 1.092(4) 0.501(7) 0.2238(14) 0.053(12) Uani 0.50 d P A -1
H11A H 1.1549 0.5359 0.2294 0.064 Uiso 0.50 calc PR A -1
H11B H 1.0892 0.4521 0.1986 0.064 Uiso 0.50 calc PR A -1
C12 C 1.036(3) 0.690(7) 0.2273(13) 0.048(10) Uani 0.25 d P A -1
H12 H 1.0580 0.7985 0.2103 0.057 Uiso 0.50 calc PR A -1
N12 N 1.036(3) 0.690(7) 0.2273(13) 0.048(10) Uani 0.25 d P C -1
C13 C 1.040(5) 0.766(9) 0.2654(19) 0.074(19) Uani 0.50 d P A -1
H13A H 1.0035 0.8925 0.2675 0.088 Uiso 0.50 calc PR A -1
H13B H 1.1031 0.8034 0.2711 0.088 Uiso 0.50 calc PR A -1
C14 C 1.007(4) 0.608(8) 0.2933(12) 0.048(13) Uani 0.50 d P A -1
H14A H 0.9554 0.6644 0.3069 0.058 Uiso 0.50 calc PR A -1
H14B H 1.0555 0.5745 0.3105 0.058 Uiso 0.50 calc PR A -1

loop_
_atom_site_aniso_label
_atom_site_aniso_U_11
_atom_site_aniso_U_22
_atom_site_aniso_U_33
_atom_site_aniso_U_23
_atom_site_aniso_U_13
_atom_site_aniso_U_12
Pd1 0.0281(7) 0.0247(7) 0.0273(7) -0.0020(6) 0.0018(5) -0.0021(6)
S1 0.058(3) 0.068(4) 0.027(3) -0.010(3) 0.013(2) 0.009(3)
S2 0.039(3) 0.041(3) 0.032(3) -0.001(2) 0.009(2) -0.006(2)
S3 0.048(3) 0.032(3) 0.037(3) -0.008(2) 0.007(2) 0.002(2)
S4 0.037(2) 0.026(2) 0.046(3) -0.004(2) 0.007(2) -0.008(2)
S5 0.042(3) 0.024(2) 0.034(3) -0.005(2) 0.008(2) -0.002(2)
C1 0.022(9) 0.049(12) 0.031(11) 0.000(9) -0.005(7) 0.003(8)
C2 0.028(8) 0.036(10) 0.014(8) -0.004(8) -0.001(6) 0.005(8)
C3 0.029(9) 0.033(10) 0.030(10) 0.000(8) -0.010(8) 0.006(8)
S6 0.038(2) 0.027(2) 0.030(3) -0.004(2) 0.0048(19) -0.005(2)
S7 0.042(3) 0.026(2) 0.032(3) 0.003(2) 0.006(2) -0.002(2)
S8 0.049(3) 0.038(3) 0.028(3) -0.009(2) 0.007(2) 0.001(2)
S9 0.044(3) 0.049(3) 0.029(3) -0.001(2) 0.010(2) -0.005(2)
S10 0.069(4) 0.080(5) 0.037(3) -0.017(3) 0.019(3) -0.007(4)
C4 0.033(9) 0.031(10) 0.035(11) -0.004(9) -0.004(8) 0.009(8)
C5 0.029(9) 0.035(11) 0.031(10) -0.011(9) -0.005(7) 0.004(8)
C6 0.029(9) 0.047(12) 0.044(13) 0.003(10) 0.003(9) 0.002(9)
C7 0.10(5) 0.08(5) 0.06(4) 0.03(4) -0.03(4) -0.02(5)
C8 0.05(3) 0.08(4) 0.07(4) -0.02(3) -0.02(3) 0.01(3)
C9 0.06(3) 0.04(2) 0.06(3) 0.02(2) 0.02(2) -0.01(2)
N9 0.06(3) 0.04(2) 0.06(3) 0.02(2) 0.02(2) -0.01(2)
C10 0.05(3) 0.05(3) 0.11(5) 0.03(3) -0.03(3) -0.01(3)
C11 0.07(3) 0.04(3) 0.05(3) 0.00(2) 0.02(3) 0.00(2)
C12 0.06(3) 0.03(2) 0.05(3) 0.01(2) 0.00(2) -0.01(2)
N12 0.06(3) 0.03(2) 0.05(3) 0.01(2) 0.00(2) -0.01(2)
C13 0.07(4) 0.04(3) 0.11(6) 0.00(3) 0.03(4) 0.00(3)
C14 0.06(3) 0.06(3) 0.02(3) 0.01(2) 0.02(2) 0.01(3)

loop_
_atom_type_symbol
_atom_type_description
_atom_type_scat_dispersion_real
_atom_type_scat_dispersion_imag
_atom_type_scat_source
C C 0.0033 0.0016 'International Tables Vol C Tables 4.2.6.8 and 6.1.1.4'
H H 0.0000 0.0000 'International Tables Vol C Tables 4.2.6.8 and 6.1.1.4'
N N 0.0061 0.0033 'International Tables Vol C Tables 4.2.6.8 and 6.1.1.4'
S S 0.1246 0.1234 'International Tables Vol C Tables 4.2.6.8 and 6.1.1.4'
Pd Pd -0.9988 1.0072 'International Tables Vol C Tables 4.2.6.8 and 6.1.1.4'

loop_
_geom_angle_atom_site_label_1
_geom_angle_atom_site_label_2
_geom_angle_atom_site_label_3
_geom_angle
_geom_angle_site_symmetry_1
_geom_angle_site_symmetry_3
_geom_angle_publ_flag
S4 Pd1 S6 88.04(18) . . ?
S4 Pd1 S7 176.05(19) . . ?
S6 Pd1 S7 90.25(18) . . ?
S4 Pd1 S5 89.73(18) . . ?
S6 Pd1 S5 176.07(18) . . ?
S7 Pd1 S5 91.77(18) . . ?
S4 Pd1 Pd1 91.52(15) . 7_655 ?
S6 Pd1 Pd1 90.34(14) . 7_655 ?
S7 Pd1 Pd1 92.05(14) . 7_655 ?
S5 Pd1 Pd1 92.96(14) . 7_655 ?
C1 S2 C2 97.0(9) . . ?
C1 S3 C3 96.7(10) . . ?
C2 S4 Pd1 101.4(6) . . ?
C3 S5 Pd1 101.1(7) . . ?
S1 C1 S3 124.0(13) . . ?
S1 C1 S2 122.1(12) . . ?
S3 C1 S2 113.9(11) . . ?
C3 C2 S4 124.9(14) . . ?
C3 C2 S2 115.2(14) . . ?
S4 C2 S2 119.9(11) . . ?
C2 C3 S5 122.9(15) . . ?
C2 C3 S3 117.1(15) . . ?
S5 C3 S3 120.0(11) . . ?
C4 S6 Pd1 101.1(7) . . ?
C5 S7 Pd1 101.2(7) . . ?
C6 S8 C4 99.2(10) . . ?
C5 S9 C6 97.8(10) . . ?
C5 C4 S6 125.3(15) . . ?
C5 C4 S8 114.5(15) . . ?
S6 C4 S8 120.2(12) . . ?
C4 C5 S7 122.1(15) . . ?
C4 C5 S9 117.1(14) . . ?
S7 C5 S9 120.8(12) . . ?
S10 C6 S8 124.2(14) . . ?
S10 C6 S9 124.4(13) . . ?
S8 C6 S9 111.4(12) . . ?
C8 C7 C12 111(5) . . ?
C8 C7 H7A 109.5 . . ?
C12 C7 H7A 109.5 . . ?
C8 C7 H7B 109.5 . . ?
C12 C7 H7B 109.5 . . ?
H7A C7 H7B 108.1 . . ?
C7 C8 C9 112(5) . . ?
C7 C8 H8A 109.3 . . ?
C9 C8 H8A 109.3 . . ?
C7 C8 H8B 109.3 . . ?
C9 C8 H8B 109.3 . . ?
H8A C8 H8B 108.0 . . ?
C8 C9 C10 108(5) . . ?
C8 C9 C14 108(4) . . ?
C10 C9 C14 111(4) . . ?
C8 C9 H9 110.3 . . ?
C10 C9 H9 110.3 . . ?
C14 C9 H9 110.3 . . ?
C9 C10 C11 106(4) . . ?
C9 C10 H10A 110.5 . . ?
C11 C10 H10A 110.5 . . ?
C9 C10 H10B 110.5 . . ?
C11 C10 H10B 110.5 . . ?
H10A C10 H10B 108.7 . . ?
C12 C11 C10 113(4) . . ?
C12 C11 H11A 109.1 . . ?
C10 C11 H11A 109.1 . . ?
C12 C11 H11B 109.1 . . ?
C10 C11 H11B 109.1 . . ?
H11A C11 H11B 107.8 . . ?
C11 C12 C13 109(4) . . ?
C11 C12 C7 111(5) . . ?
C13 C12 C7 106(6) . . ?
C11 C12 H12 110.1 . . ?
C13 C12 H12 110.1 . . ?
C7 C12 H12 110.1 . . ?
C12 C13 C14 114(4) . . ?
C12 C13 H13A 108.9 . . ?
C14 C13 H13A 108.9 . . ?
C12 C13 H13B 108.9 . . ?
C14 C13 H13B 108.9 . . ?
H13A C13 H13B 107.7 . . ?
C13 C14 C9 107(4) . . ?
C13 C14 H14A 110.4 . . ?
C9 C14 H14A 110.4 . . ?
C13 C14 H14B 110.4 . . ?
C9 C14 H14B 110.4 . . ?
H14A C14 H14B 108.6 . . ?

loop_
_geom_bond_atom_site_label_1
_geom_bond_atom_site_label_2
_geom_bond_distance
_geom_bond_site_symmetry_2
_geom_bond_publ_flag
Pd1 S4 2.292(5) . ?
Pd1 S6 2.298(5) . ?
Pd1 S7 2.311(5) . ?
Pd1 S5 2.312(5) . ?
Pd1 Pd1 3.140(3) 7_655 ?
S1 C1 1.648(19) . ?
S2 C1 1.74(2) . ?
S2 C2 1.751(17) . ?
S3 C1 1.72(2) . ?
S3 C3 1.744(19) . ?
S4 C2 1.689(18) . ?
S5 C3 1.71(2) . ?
C2 C3 1.35(3) . ?
S6 C4 1.70(2) . ?
S7 C5 1.730(18) . ?
S8 C6 1.73(2) . ?
S8 C4 1.75(2) . ?
S9 C5 1.739(19) . ?
S9 C6 1.76(2) . ?
S10 C6 1.61(2) . ?
C4 C5 1.36(3) . ?
C7 C8 1.45(8) . ?
C7 C12 1.50(8) . ?
C7 H7A 0.9700 . ?
C7 H7B 0.9700 . ?
C8 C9 1.53(7) . ?
C8 H8A 0.9700 . ?
C8 H8B 0.9700 . ?
C9 C10 1.53(7) . ?
C9 C14 1.54(7) . ?
C9 H9 0.9800 . ?
C10 C11 1.55(7) . ?
C10 H10A 0.9700 . ?
C10 H10B 0.9700 . ?
C11 C12 1.46(6) . ?
C11 H11A 0.9700 . ?
C11 H11B 0.9700 . ?
C12 C13 1.47(7) . ?
C12 H12 0.9800 . ?
C13 C14 1.51(8) . ?
C13 H13A 0.9700 . ?
C13 H13B 0.9700 . ?
C14 H14A 0.9700 . ?
C14 H14B 0.9700 . ?

loop_
_geom_torsion_atom_site_label_1
_geom_torsion_atom_site_label_2
_geom_torsion_atom_site_label_3
_geom_torsion_atom_site_label_4
_geom_torsion
_geom_torsion_site_symmetry_1
_geom_torsion_site_symmetry_2
_geom_torsion_site_symmetry_3
_geom_torsion_site_symmetry_4
_geom_torsion_publ_flag
S6 Pd1 S4 C2 -176.3(6) . . . . ?
S5 Pd1 S4 C2 0.5(6) . . . . ?
Pd1 Pd1 S4 C2 93.4(6) 7_655 . . . ?
S4 Pd1 S5 C3 0.1(6) . . . . ?
S7 Pd1 S5 C3 176.4(6) . . . . ?
Pd1 Pd1 S5 C3 -91.4(6) 7_655 . . . ?
C3 S3 C1 S1 178.6(12) . . . . ?
C3 S3 C1 S2 -2.1(11) . . . . ?
C2 S2 C1 S1 -179.7(11) . . . . ?
C2 S2 C1 S3 1.0(11) . . . . ?
Pd1 S4 C2 C3 -1.3(17) . . . . ?
Pd1 S4 C2 S2 -178.8(8) . . . . ?
C1 S2 C2 C3 1.0(15) . . . . ?
C1 S2 C2 S4 178.8(11) . . . . ?
S4 C2 C3 S5 2(2) . . . . ?
S2 C2 C3 S5 179.3(9) . . . . ?
S4 C2 C3 S3 179.7(10) . . . . ?
S2 C2 C3 S3 -2.7(19) . . . . ?
Pd1 S5 C3 C2 -0.9(16) . . . . ?
Pd1 S5 C3 S3 -178.9(9) . . . . ?
C1 S3 C3 C2 2.9(16) . . . . ?
C1 S3 C3 S5 -179.0(11) . . . . ?
S4 Pd1 S6 C4 174.6(7) . . . . ?
S7 Pd1 S6 C4 -1.9(7) . . . . ?
Pd1 Pd1 S6 C4 -93.9(6) 7_655 . . . ?
S6 Pd1 S7 C5 1.9(6) . . . . ?
S5 Pd1 S7 C5 -174.7(6) . . . . ?
Pd1 Pd1 S7 C5 92.3(6) 7_655 . . . ?
Pd1 S6 C4 C5 1.5(18) . . . . ?
Pd1 S6 C4 S8 -177.2(9) . . . . ?
C6 S8 C4 C5 0.9(16) . . . . ?
C6 S8 C4 S6 179.7(11) . . . . ?
S6 C4 C5 S7 0(2) . . . . ?
S8 C4 C5 S7 178.9(10) . . . . ?
S6 C4 C5 S9 -179.4(10) . . . . ?
S8 C4 C5 S9 -1(2) . . . . ?
Pd1 S7 C5 C4 -1.7(17) . . . . ?
Pd1 S7 C5 S9 177.8(9) . . . . ?
C6 S9 C5 C4 0.1(16) . . . . ?
C6 S9 C5 S7 -179.4(11) . . . . ?
C4 S8 C6 S10 178.4(13) . . . . ?
C4 S8 C6 S9 -0.8(12) . . . . ?
C5 S9 C6 S10 -178.7(13) . . . . ?
C5 S9 C6 S8 0.5(12) . . . . ?
C12 C7 C8 C9 5(9) . . . . ?
C7 C8 C9 C10 -63(7) . . . . ?
C7 C8 C9 C14 56(7) . . . . ?
C8 C9 C10 C11 59(6) . . . . ?
C14 C9 C10 C11 -59(6) . . . . ?
C9 C10 C11 C12 -1(7) . . . . ?
C10 C11 C12 C13 59(6) . . . . ?
C10 C11 C12 C7 -57(7) . . . . ?
C8 C7 C12 C11 55(8) . . . . ?
C8 C7 C12 C13 -63(8) . . . . ?
C11 C12 C13 C14 -59(7) . . . . ?
C7 C12 C13 C14 61(8) . . . . ?
C12 C13 C14 C9 0(8) . . . . ?
C8 C9 C14 C13 -58(6) . . . . ?
C10 C9 C14 C13 60(6) . . . . ?
